data_1100943
loop_
_publ_author_name
'Nripen Chanda'
'Debamita Paul'
'Sanjib Kar'
'Shaikh M. Mobin'
'Anindya Datta'
'Vedavati G. Puranik'
'K. Krishnamurthy Rao'
'Goutam Kumar Lahiri'

_publ_section_title
;

Effect of 2-(2-Pyridyl)azole-Based Ancillary Ligands (L1-4) on the

Electrophilicity of the Nitrosyl Function in [RuII(trpy)(L1-4)(NO)]3+ [trpy

= 2,2':6',2''-Terpyridine]. Synthesis, Structures, and

Spectroscopic, Electrochemical, and Kinetic Aspects

;
_journal_name_full 'Inorganic Chemistry'
_journal_page_first 3499
_journal_page_last 3511
_journal_paper_doi 10.1021/ic048184w
_journal_volume 44
_journal_year 2005
_chemical_formula_sum 'C27 H19 Cl2 N5 O5 Ru'
_chemical_formula_weight 665.44
_chemical_name_systematic
; 

 ? 

;
_space_group_IT_number 61
_symmetry_cell_setting orthorhombic
_symmetry_space_group_name_Hall '-P 2bc 2ac'
_symmetry_space_group_name_H-M 'P c a b'
_atom_sites_solution_hydrogens geom
_atom_sites_solution_primary direct
_atom_sites_solution_secondary difmap
_audit_creation_method SHELXL-97
_cell_angle_alpha 90.000(4)
_cell_angle_beta 90.000(6)
_cell_angle_gamma 90.000(7)
_cell_formula_units_Z 8
_cell_length_a 11.1910(11)
_cell_length_b 14.1940(10)
_cell_length_c 33.1510(10)
_cell_measurement_reflns_used 25
_cell_measurement_temperature 293(2)
_cell_measurement_theta_max 11.4900
_cell_measurement_theta_min 5.2500
_cell_volume 5265.9(7)
_computing_cell_refinement 'Argus (Nonius, MACH3 software)'
_computing_data_collection 'Argus (Nonius, MACH3 software)'
_computing_data_reduction 'Maxus (Nonius software)'
_computing_molecular_graphics Ortep3
_computing_publication_material Maxus
_computing_structure_refinement 'SHELXL-97 (Sheldrick, 1997)'
_computing_structure_solution 'SHELXS-97 (Sheldrick, 1990)'
_diffrn_ambient_temperature 293(2)
_diffrn_measured_fraction_theta_full 0.726
_diffrn_measured_fraction_theta_max 0.726
_diffrn_measurement_device_type 'Enraf-Nonius CAD-4'
_diffrn_measurement_method \w/q-scan
_diffrn_radiation_monochromator graphite
_diffrn_radiation_source 'fine-focus sealed tube'
_diffrn_radiation_type ' MoK\a'
_diffrn_radiation_wavelength 0.70930
_diffrn_reflns_av_R_equivalents 0.0000
_diffrn_reflns_av_sigmaI/netI 0.0283
_diffrn_reflns_limit_h_max 13
_diffrn_reflns_limit_h_min 0
_diffrn_reflns_limit_k_max 16
_diffrn_reflns_limit_k_min 0
_diffrn_reflns_limit_l_max 39
_diffrn_reflns_limit_l_min 0
_diffrn_reflns_number 3762
_diffrn_reflns_theta_full 24.93
_diffrn_reflns_theta_max 24.93
_diffrn_reflns_theta_min 1.23
_diffrn_standards_decay_% <3%
_diffrn_standards_interval_time 3600
_diffrn_standards_number 3
_exptl_absorpt_coefficient_mu 0.848
_exptl_absorpt_correction_T_max 1.000
_exptl_absorpt_correction_T_min 0.991
_exptl_absorpt_correction_type psi-scan
_exptl_absorpt_process_details
;

psi-scan (North, Philips & Mathews, 1968)

;
_exptl_crystal_colour Black
_exptl_crystal_density_diffrn 1.679
_exptl_crystal_density_method 'not measured'
_exptl_crystal_description Block
_exptl_crystal_F_000 2672
_exptl_crystal_size_max 0.40
_exptl_crystal_size_mid 0.25
_exptl_crystal_size_min 0.25
_refine_diff_density_max 0.993
_refine_diff_density_min -0.588
_refine_diff_density_rms 0.073
_refine_ls_extinction_method none
_refine_ls_goodness_of_fit_ref 1.055
_refine_ls_hydrogen_treatment mixed
_refine_ls_matrix_type full
_refine_ls_number_parameters 437
_refine_ls_number_reflns 3762
_refine_ls_number_restraints 0
_refine_ls_restrained_S_all 1.055
_refine_ls_R_factor_all 0.0475
_refine_ls_R_factor_gt 0.0347
_refine_ls_shift/su_max 0.004
_refine_ls_shift/su_mean 0.000
_refine_ls_structure_factor_coef Fsqd
_refine_ls_weighting_details 'w=1/[\s^2^(Fo^2^)+(0.0408P)^2^+9.2470P] where P=(Fo^2^+2Fc^2^)/3'
_refine_ls_weighting_scheme calc
_refine_ls_wR_factor_gt 0.0814
_refine_ls_wR_factor_ref 0.0896
_reflns_number_gt 3143
_reflns_number_total 3762
_reflns_threshold_expression >2sigma(I)
_cod_data_source_file ic048184wsi20041223_113506.cif
_cod_data_source_block max
_cod_depositor_comments
;
The following automatic conversions were performed:
'_symmetry_cell_setting' value 'Orthorhombic' changed to 'orthorhombic'
according to '/home/saulius/struct/CIF-dictionaries/cif_core.dic'
dictionary named 'cif_core.dic' version 2.4.1 from 2010-06-29.

Automatic conversion script
Id: cif_fix_enum 1527 2010-12-29 10:47:43Z saulius 

The following automatic conversions were performed:

'_refine_ls_weighting_scheme' value 'calc
w=1/[\s^2^(Fo^2^)+(0.0408P)^2^+9.2470P] where P=(Fo^2^+2Fc^2^)/3' was
changed to 'calc'. New tag '_refine_ls_weighting_details' was
created. The value of the new tag was set to
'w=1/[\s^2^(Fo^2^)+(0.0408P)^2^+9.2470P] where P=(Fo^2^+2Fc^2^)/3'.

Automatic conversion script
Id: cif_fix_values 3143 2015-03-26 13:38:13Z robertas 
;
_cod_database_code 1100943

loop_
_symmetry_equiv_pos_as_xyz
'x, y, z'
'-x, -y+1/2, z+1/2'
'x+1/2, -y, -z+1/2'
'-x+1/2, y+1/2, -z'
'-x, -y, -z'
'x, y-1/2, -z-1/2'
'-x-1/2, y, z-1/2'
'x-1/2, -y-1/2, z'

loop_
_atom_site_label
_atom_site_type_symbol
_atom_site_fract_x
_atom_site_fract_y
_atom_site_fract_z
_atom_site_U_iso_or_equiv
_atom_site_adp_type
_atom_site_occupancy
_atom_site_calc_flag
_atom_site_refinement_flags
_atom_site_disorder_assembly
_atom_site_disorder_group
Ru Ru 0.20425(3) 0.02081(2) 0.609164(10) 0.02978(12) Uani 1 d . . .
Cl1 Cl 0.33954(12) 0.03038(9) 0.55306(4) 0.0520(3) Uani 1 d . . .
Cl2 Cl 0.21929(11) 0.78348(9) 0.73381(4) 0.0489(3) Uani 1 d . . .
N1 N 0.1571(3) -0.1203(2) 0.60040(10) 0.0323(8) Uani 1 d . . .
N2 N 0.0817(3) -0.0012(2) 0.65447(10) 0.0328(8) Uani 1 d . . .
N3 N 0.3481(3) 0.0038(2) 0.64719(11) 0.0345(8) Uani 1 d . . .
N4 N 0.2374(3) 0.1514(2) 0.62216(11) 0.0345(8) Uani 1 d . . .
N5 N 0.0732(3) 0.0873(3) 0.57515(10) 0.0371(9) Uani 1 d . . .
O1 O 0.0309(3) -0.2359(2) 0.61805(9) 0.0440(8) Uani 1 d . . .
O2 O 0.1360(5) 0.7365(4) 0.75821(14) 0.1091(17) Uani 1 d . . .
O3 O 0.3385(4) 0.7590(3) 0.74464(13) 0.0885(14) Uani 1 d . . .
O4 O 0.2059(4) 0.8825(3) 0.73881(15) 0.0937(15) Uani 1 d . . .
O5 O 0.2014(3) 0.7599(3) 0.69238(11) 0.0678(10) Uani 1 d . . .
C1 C 0.1111(4) -0.2727(3) 0.59005(14) 0.0425(11) Uani 1 d . . .
C2 C 0.1142(6) -0.3627(4) 0.57473(18) 0.0609(16) Uani 1 d . . .
C3 C 0.2062(7) -0.3801(4) 0.54820(18) 0.0689(18) Uani 1 d . . .
C4 C 0.2897(6) -0.3120(4) 0.53774(16) 0.0580(15) Uani 1 d . . .
C5 C 0.2833(5) -0.2212(4) 0.55262(15) 0.0456(12) Uani 1 d . . .
C6 C 0.1901(4) -0.2024(3) 0.57940(12) 0.0354(10) Uani 1 d . . .
C7 C 0.0676(4) -0.1453(3) 0.62321(13) 0.0353(10) Uani 1 d . . .
C8 C 0.0194(4) -0.0838(3) 0.65303(13) 0.0335(10) Uani 1 d . . .
C9 C -0.0708(5) -0.1055(3) 0.67987(16) 0.0463(12) Uani 1 d . . .
C10 C -0.0997(5) -0.0412(4) 0.70957(15) 0.0487(13) Uani 1 d . . .
C11 C -0.0363(5) 0.0413(3) 0.71170(15) 0.0445(12) Uani 1 d . . .
C12 C 0.0524(5) 0.0583(3) 0.68431(14) 0.0392(11) Uani 1 d . . .
C13 C 0.4033(4) -0.0763(4) 0.65777(15) 0.0415(11) Uani 1 d . . .
C14 C 0.5039(5) -0.0777(4) 0.68121(16) 0.0516(13) Uani 1 d . . .
C15 C 0.5488(5) 0.0052(4) 0.69585(16) 0.0549(14) Uani 1 d . . .
C16 C 0.4928(5) 0.0885(4) 0.68620(15) 0.0487(13) Uani 1 d . . .
C17 C 0.3921(4) 0.0869(3) 0.66154(12) 0.0372(10) Uani 1 d . . .
C18 C 0.3283(4) 0.1712(3) 0.64763(13) 0.0373(10) Uani 1 d . . .
C19 C 0.3522(5) 0.2635(4) 0.65785(16) 0.0486(13) Uani 1 d . . .
C20 C 0.2849(6) 0.3347(4) 0.64127(17) 0.0610(15) Uani 1 d . . .
C21 C 0.1933(5) 0.3140(3) 0.61481(17) 0.0543(14) Uani 1 d . . .
C22 C 0.1697(4) 0.2204(3) 0.60513(13) 0.0386(10) Uani 1 d . . .
C23 C 0.0761(4) 0.1830(3) 0.57867(13) 0.0404(11) Uani 1 d . . .
C24 C -0.0047(5) 0.2396(4) 0.55808(17) 0.0557(14) Uani 1 d . . .
C25 C -0.0892(6) 0.1997(5) 0.53408(19) 0.0669(17) Uani 1 d . . .
C26 C -0.0926(5) 0.1038(5) 0.53026(17) 0.0606(16) Uani 1 d . . .
C27 C -0.0105(4) 0.0496(4) 0.55140(15) 0.0468(12) Uani 1 d . . .
H27 H -0.016(4) -0.019(3) 0.5521(13) 0.045(13) Uiso 1 d . . .
H9 H -0.105(4) -0.160(3) 0.6763(13) 0.039(13) Uiso 1 d . . .
H13 H 0.370(4) -0.125(3) 0.6481(12) 0.025(11) Uiso 1 d . . .
H12 H 0.095(4) 0.103(3) 0.6875(14) 0.041(14) Uiso 1 d . . .
H11 H -0.056(4) 0.079(3) 0.7314(13) 0.034(12) Uiso 1 d . . .
H10 H -0.163(4) -0.055(3) 0.7269(13) 0.035(11) Uiso 1 d . . .
H5 H 0.332(4) -0.179(3) 0.5448(12) 0.026(12) Uiso 1 d . . .
H15 H 0.622(5) 0.012(3) 0.7136(16) 0.068(16) Uiso 1 d . . .
H26 H -0.144(5) 0.076(4) 0.5158(15) 0.053(16) Uiso 1 d . . .
H20 H 0.305(4) 0.398(4) 0.6481(15) 0.064(16) Uiso 1 d . . .
H14 H 0.529(5) -0.134(4) 0.6879(15) 0.055(16) Uiso 1 d . . .
H4 H 0.353(4) -0.326(3) 0.5184(14) 0.057(15) Uiso 1 d . . .
H21 H 0.154(5) 0.358(4) 0.6021(16) 0.070(19) Uiso 1 d . . .
H19 H 0.405(4) 0.273(3) 0.6733(14) 0.045(15) Uiso 1 d . . .
H3 H 0.199(6) -0.443(5) 0.534(2) 0.12(2) Uiso 1 d . . .
H2 H 0.065(5) -0.407(4) 0.5825(16) 0.063(17) Uiso 1 d . . .
H16 H 0.516(5) 0.140(4) 0.6956(16) 0.062(17) Uiso 1 d . . .
H24 H 0.004(5) 0.302(4) 0.5614(18) 0.09(2) Uiso 1 d . . .
H25 H -0.141(6) 0.230(4) 0.5199(17) 0.08(2) Uiso 1 d . . .

loop_
_atom_site_aniso_label
_atom_site_aniso_U_11
_atom_site_aniso_U_22
_atom_site_aniso_U_33
_atom_site_aniso_U_23
_atom_site_aniso_U_13
_atom_site_aniso_U_12
Ru 0.03124(19) 0.02602(18) 0.03206(19) 0.00011(15) -0.00159(15) -0.00257(15)
Cl1 0.0583(7) 0.0507(7) 0.0471(7) 0.0055(6) 0.0158(6) -0.0029(6)
Cl2 0.0435(7) 0.0478(7) 0.0554(7) -0.0088(5) -0.0022(6) 0.0027(6)
N1 0.0328(19) 0.0315(19) 0.0327(19) -0.0021(15) -0.0029(15) -0.0014(16)
N2 0.0344(19) 0.0298(19) 0.0342(18) 0.0011(14) -0.0035(15) 0.0017(15)
N3 0.0307(18) 0.035(2) 0.038(2) -0.0004(15) -0.0011(16) -0.0030(15)
N4 0.039(2) 0.0271(18) 0.0370(19) -0.0005(15) 0.0029(16) -0.0046(16)
N5 0.040(2) 0.039(2) 0.0324(19) 0.0010(16) -0.0031(17) 0.0007(17)
O1 0.0492(19) 0.0303(17) 0.0524(19) -0.0035(14) 0.0029(16) -0.0096(15)
O2 0.114(4) 0.114(4) 0.100(4) 0.012(3) 0.032(3) -0.042(3)
O3 0.069(3) 0.105(3) 0.092(3) -0.039(3) -0.031(2) 0.033(3)
O4 0.106(4) 0.052(2) 0.123(4) -0.029(2) 0.009(3) 0.014(2)
O5 0.070(3) 0.072(3) 0.062(2) -0.010(2) -0.014(2) 0.000(2)
C1 0.049(3) 0.034(2) 0.044(3) -0.006(2) -0.008(2) 0.002(2)
C2 0.088(5) 0.030(3) 0.065(4) -0.007(3) 0.002(3) -0.006(3)
C3 0.102(5) 0.044(3) 0.060(3) -0.019(3) -0.010(4) 0.014(4)
C4 0.072(4) 0.056(3) 0.046(3) -0.009(3) 0.001(3) 0.024(3)
C5 0.046(3) 0.049(3) 0.041(3) -0.003(2) -0.001(2) 0.006(3)
C6 0.039(3) 0.034(2) 0.033(2) -0.0052(18) -0.008(2) 0.003(2)
C7 0.039(3) 0.025(2) 0.042(2) 0.0013(18) -0.003(2) -0.0060(19)
C8 0.032(2) 0.033(2) 0.036(2) -0.0011(19) -0.0018(19) -0.0011(19)
C9 0.045(3) 0.035(3) 0.059(3) 0.004(2) 0.008(2) -0.004(2)
C10 0.047(3) 0.055(3) 0.044(3) 0.009(2) 0.017(2) 0.009(3)
C11 0.056(3) 0.042(3) 0.035(3) 0.004(2) 0.008(2) 0.013(2)
C12 0.048(3) 0.030(2) 0.039(3) -0.004(2) -0.005(2) 0.004(2)
C13 0.041(3) 0.038(3) 0.046(3) 0.001(2) -0.007(2) 0.006(2)
C14 0.047(3) 0.055(3) 0.053(3) 0.005(3) -0.009(2) 0.012(3)
C15 0.043(3) 0.070(4) 0.051(3) 0.005(3) -0.013(2) -0.002(3)
C16 0.045(3) 0.059(4) 0.042(3) -0.008(3) -0.007(2) -0.014(3)
C17 0.039(3) 0.040(3) 0.032(2) -0.0039(19) 0.002(2) -0.005(2)
C18 0.041(3) 0.036(2) 0.034(2) -0.0023(19) 0.002(2) -0.011(2)
C19 0.049(3) 0.044(3) 0.053(3) -0.007(2) -0.012(3) -0.012(3)
C20 0.080(4) 0.039(3) 0.065(3) -0.011(3) 0.001(3) -0.019(3)
C21 0.069(4) 0.029(2) 0.065(4) 0.003(2) 0.006(3) 0.003(3)
C22 0.042(3) 0.032(2) 0.042(3) 0.001(2) 0.006(2) 0.002(2)
C23 0.043(3) 0.039(2) 0.039(2) 0.006(2) 0.004(2) 0.004(2)
C24 0.060(3) 0.050(4) 0.056(3) 0.006(3) -0.003(3) 0.015(3)
C25 0.062(4) 0.073(4) 0.066(4) 0.013(3) -0.012(3) 0.023(3)
C26 0.047(3) 0.079(4) 0.056(3) 0.005(3) -0.018(3) -0.002(3)
C27 0.046(3) 0.050(3) 0.045(3) 0.003(2) -0.007(2) -0.002(2)

loop_
_atom_type_symbol
_atom_type_description
_atom_type_scat_dispersion_real
_atom_type_scat_dispersion_imag
_atom_type_scat_source
C C 0.0033 0.0016 'International Tables Vol C Tables 4.2.6.8 and 6.1.1.4'
H H 0.0000 0.0000 'International Tables Vol C Tables 4.2.6.8 and 6.1.1.4'
O O 0.0106 0.0060 'International Tables Vol C Tables 4.2.6.8 and 6.1.1.4'
N N 0.0061 0.0033 'International Tables Vol C Tables 4.2.6.8 and 6.1.1.4'
Cl Cl 0.1484 0.1585 'International Tables Vol C Tables 4.2.6.8 and 6.1.1.4'
Ru Ru -1.2594 0.8363 'International Tables Vol C Tables 4.2.6.8 and 6.1.1.4'

loop_
_geom_angle_atom_site_label_1
_geom_angle_atom_site_label_2
_geom_angle_atom_site_label_3
_geom_angle
_geom_angle_site_symmetry_1
_geom_angle_site_symmetry_3
_geom_angle_publ_flag
N4 Ru N2 96.32(14) . . ?
N4 Ru N3 80.02(14) . . ?
N2 Ru N3 93.24(14) . . ?
N4 Ru N5 79.70(15) . . ?
N2 Ru N5 89.67(14) . . ?
N3 Ru N5 159.71(14) . . ?
N4 Ru N1 174.08(14) . . ?
N2 Ru N1 77.77(13) . . ?
N3 Ru N1 99.79(13) . . ?
N5 Ru N1 100.46(14) . . ?
N4 Ru Cl1 89.86(11) . . ?
N2 Ru Cl1 173.64(10) . . ?
N3 Ru Cl1 89.31(10) . . ?
N5 Ru Cl1 89.95(10) . . ?
N1 Ru Cl1 96.06(10) . . ?
O2 Cl2 O4 109.4(3) . . ?
O2 Cl2 O3 111.2(3) . . ?
O4 Cl2 O3 108.0(3) . . ?
O2 Cl2 O5 110.5(3) . . ?
O4 Cl2 O5 109.2(3) . . ?
O3 Cl2 O5 108.5(2) . . ?
C7 N1 C6 105.2(3) . . ?
C7 N1 Ru 112.0(3) . . ?
C6 N1 Ru 142.7(3) . . ?
C12 N2 C8 116.2(4) . . ?
C12 N2 Ru 127.3(3) . . ?
C8 N2 Ru 116.4(3) . . ?
C13 N3 C17 118.4(4) . . ?
C13 N3 Ru 128.3(3) . . ?
C17 N3 Ru 113.3(3) . . ?
C18 N4 C22 122.0(4) . . ?
C18 N4 Ru 118.7(3) . . ?
C22 N4 Ru 119.3(3) . . ?
C27 N5 C23 117.8(4) . . ?
C27 N5 Ru 129.3(3) . . ?
C23 N5 Ru 112.9(3) . . ?
C7 O1 C1 104.1(3) . . ?
C2 C1 C6 124.2(5) . . ?
C2 C1 O1 127.6(5) . . ?
C6 C1 O1 108.2(4) . . ?
C1 C2 C3 114.9(6) . . ?
C1 C2 H2 123(4) . . ?
C3 C2 H2 122(4) . . ?
C2 C3 C4 122.5(5) . . ?
C2 C3 H3 113(4) . . ?
C4 C3 H3 124(4) . . ?
C5 C4 C3 121.7(5) . . ?
C5 C4 H4 117(3) . . ?
C3 C4 H4 121(3) . . ?
C4 C5 C6 116.3(5) . . ?
C4 C5 H5 121(3) . . ?
C6 C5 H5 122(3) . . ?
C1 C6 C5 120.3(4) . . ?
C1 C6 N1 107.7(4) . . ?
C5 C6 N1 132.0(4) . . ?
N1 C7 O1 114.6(4) . . ?
N1 C7 C8 121.7(4) . . ?
O1 C7 C8 123.5(4) . . ?
N2 C8 C9 122.9(4) . . ?
N2 C8 C7 111.0(4) . . ?
C9 C8 C7 125.9(4) . . ?
C8 C9 C10 118.9(5) . . ?
C8 C9 H9 116(3) . . ?
C10 C9 H9 125(3) . . ?
C11 C10 C9 118.7(5) . . ?
C11 C10 H10 123(3) . . ?
C9 C10 H10 118(3) . . ?
C12 C11 C10 119.5(5) . . ?
C12 C11 H11 125(3) . . ?
C10 C11 H11 116(3) . . ?
N2 C12 C11 123.7(5) . . ?
N2 C12 H12 117(3) . . ?
C11 C12 H12 119(3) . . ?
N3 C13 C14 122.7(5) . . ?
N3 C13 H13 113(3) . . ?
C14 C13 H13 124(3) . . ?
C13 C14 C15 119.4(5) . . ?
C13 C14 H14 115(3) . . ?
C15 C14 H14 125(3) . . ?
C14 C15 C16 119.3(5) . . ?
C14 C15 H15 126(3) . . ?
C16 C15 H15 115(3) . . ?
C15 C16 C17 119.5(5) . . ?
C15 C16 H16 122(4) . . ?
C17 C16 H16 119(4) . . ?
N3 C17 C16 120.8(4) . . ?
N3 C17 C18 114.8(4) . . ?
C16 C17 C18 124.4(4) . . ?
N4 C18 C19 119.7(4) . . ?
N4 C18 C17 113.2(4) . . ?
C19 C18 C17 127.1(4) . . ?
C20 C19 C18 119.6(5) . . ?
C20 C19 H19 123(4) . . ?
C18 C19 H19 117(4) . . ?
C19 C20 C21 120.3(5) . . ?
C19 C20 H20 118(3) . . ?
C21 C20 H20 122(3) . . ?
C20 C21 C22 119.3(5) . . ?
C20 C21 H21 122(4) . . ?
C22 C21 H21 118(4) . . ?
N4 C22 C21 119.0(5) . . ?
N4 C22 C23 112.7(4) . . ?
C21 C22 C23 128.3(5) . . ?
N5 C23 C24 121.2(5) . . ?
N5 C23 C22 115.4(4) . . ?
C24 C23 C22 123.4(5) . . ?
C25 C24 C23 120.0(6) . . ?
C25 C24 H24 124(4) . . ?
C23 C24 H24 116(4) . . ?
C24 C25 C26 119.2(6) . . ?
C24 C25 H25 125(4) . . ?
C26 C25 H25 116(4) . . ?
C25 C26 C27 119.1(6) . . ?
C25 C26 H26 123(4) . . ?
C27 C26 H26 118(4) . . ?
N5 C27 C26 122.7(5) . . ?
N5 C27 H27 115(3) . . ?
C26 C27 H27 122(3) . . ?

loop_
_geom_bond_atom_site_label_1
_geom_bond_atom_site_label_2
_geom_bond_distance
_geom_bond_site_symmetry_2
_geom_bond_publ_flag
Ru N4 1.939(3) . ?
Ru N2 2.058(3) . ?
Ru N3 2.058(4) . ?
Ru N5 2.077(4) . ?
Ru N1 2.092(3) . ?
Ru Cl1 2.4020(12) . ?
Cl2 O2 1.402(5) . ?
Cl2 O4 1.423(4) . ?
Cl2 O3 1.424(4) . ?
Cl2 O5 1.427(4) . ?
N1 C7 1.304(5) . ?
N1 C6 1.407(5) . ?
N2 C12 1.341(6) . ?
N2 C8 1.365(5) . ?
N3 C13 1.340(6) . ?
N3 C17 1.364(5) . ?
N4 C18 1.352(5) . ?
N4 C22 1.361(6) . ?
N5 C27 1.335(6) . ?
N5 C23 1.364(6) . ?
O1 C7 1.360(5) . ?
O1 C1 1.393(5) . ?
C1 C2 1.376(6) . ?
C1 C6 1.379(6) . ?
C2 C3 1.377(9) . ?
C2 H2 0.87(5) . ?
C3 C4 1.389(9) . ?
C3 H3 1.01(7) . ?
C4 C5 1.382(7) . ?
C4 H4 0.97(5) . ?
C5 C6 1.395(6) . ?
C5 H5 0.85(4) . ?
C7 C8 1.425(6) . ?
C8 C9 1.381(6) . ?
C9 C10 1.381(7) . ?
C9 H9 0.87(4) . ?
C10 C11 1.371(7) . ?
C10 H10 0.94(4) . ?
C11 C12 1.367(7) . ?
C11 H11 0.87(4) . ?
C12 H12 0.80(5) . ?
C13 C14 1.368(7) . ?
C13 H13 0.85(4) . ?
C14 C15 1.368(8) . ?
C14 H14 0.88(5) . ?
C15 C16 1.375(8) . ?
C15 H15 1.02(6) . ?
C16 C17 1.392(7) . ?
C16 H16 0.84(5) . ?
C17 C18 1.467(6) . ?
C18 C19 1.380(6) . ?
C19 C20 1.375(8) . ?
C19 H19 0.79(5) . ?
C20 C21 1.381(8) . ?
C20 H20 0.95(6) . ?
C21 C22 1.391(7) . ?
C21 H21 0.88(6) . ?
C22 C23 1.465(6) . ?
C23 C24 1.389(7) . ?
C24 C25 1.359(8) . ?
C24 H24 0.89(6) . ?
C25 C26 1.367(8) . ?
C25 H25 0.87(6) . ?
C26 C27 1.388(7) . ?
C26 H26 0.85(5) . ?
C27 H27 0.97(5) . ?

loop_
_geom_torsion_atom_site_label_1
_geom_torsion_atom_site_label_2
_geom_torsion_atom_site_label_3
_geom_torsion_atom_site_label_4
_geom_torsion
_geom_torsion_site_symmetry_1
_geom_torsion_site_symmetry_2
_geom_torsion_site_symmetry_3
_geom_torsion_site_symmetry_4
_geom_torsion_publ_flag
N4 Ru N1 C7 11.8(15) . . . . ?
N2 Ru N1 C7 8.2(3) . . . . ?
N3 Ru N1 C7 99.4(3) . . . . ?
N5 Ru N1 C7 -79.2(3) . . . . ?
Cl1 Ru N1 C7 -170.2(3) . . . . ?
N4 Ru N1 C6 -164.6(12) . . . . ?
N2 Ru N1 C6 -168.1(5) . . . . ?
N3 Ru N1 C6 -76.9(5) . . . . ?
N5 Ru N1 C6 104.5(5) . . . . ?
Cl1 Ru N1 C6 13.4(5) . . . . ?
N4 Ru N2 C12 -6.4(4) . . . . ?
N3 Ru N2 C12 73.9(4) . . . . ?
N5 Ru N2 C12 -86.0(4) . . . . ?
N1 Ru N2 C12 173.2(4) . . . . ?
Cl1 Ru N2 C12 -172.6(7) . . . . ?
N4 Ru N2 C8 170.5(3) . . . . ?
N3 Ru N2 C8 -109.2(3) . . . . ?
N5 Ru N2 C8 90.9(3) . . . . ?
N1 Ru N2 C8 -9.9(3) . . . . ?
Cl1 Ru N2 C8 4.3(11) . . . . ?
N4 Ru N3 C13 -177.6(4) . . . . ?
N2 Ru N3 C13 86.6(4) . . . . ?
N5 Ru N3 C13 -175.6(4) . . . . ?
N1 Ru N3 C13 8.4(4) . . . . ?
Cl1 Ru N3 C13 -87.6(4) . . . . ?
N4 Ru N3 C17 -0.1(3) . . . . ?
N2 Ru N3 C17 -96.0(3) . . . . ?
N5 Ru N3 C17 1.9(6) . . . . ?
N1 Ru N3 C17 -174.1(3) . . . . ?
Cl1 Ru N3 C17 89.9(3) . . . . ?
N2 Ru N4 C18 91.6(3) . . . . ?
N3 Ru N4 C18 -0.6(3) . . . . ?
N5 Ru N4 C18 -179.9(3) . . . . ?
N1 Ru N4 C18 88.1(14) . . . . ?
Cl1 Ru N4 C18 -89.9(3) . . . . ?
N2 Ru N4 C22 -89.1(3) . . . . ?
N3 Ru N4 C22 178.7(3) . . . . ?
N5 Ru N4 C22 -0.6(3) . . . . ?
N1 Ru N4 C22 -92.6(14) . . . . ?
Cl1 Ru N4 C22 89.4(3) . . . . ?
N4 Ru N5 C27 -179.5(4) . . . . ?
N2 Ru N5 C27 -83.0(4) . . . . ?
N3 Ru N5 C27 178.5(4) . . . . ?
N1 Ru N5 C27 -5.5(4) . . . . ?
Cl1 Ru N5 C27 90.6(4) . . . . ?
N4 Ru N5 C23 0.2(3) . . . . ?
N2 Ru N5 C23 96.7(3) . . . . ?
N3 Ru N5 C23 -1.8(6) . . . . ?
N1 Ru N5 C23 174.2(3) . . . . ?
Cl1 Ru N5 C23 -89.7(3) . . . . ?
C7 O1 C1 C2 179.3(5) . . . . ?
C7 O1 C1 C6 -1.0(5) . . . . ?
C6 C1 C2 C3 2.1(8) . . . . ?
O1 C1 C2 C3 -178.2(5) . . . . ?
C1 C2 C3 C4 0.0(9) . . . . ?
C2 C3 C4 C5 -1.8(9) . . . . ?
C3 C4 C5 C6 1.4(8) . . . . ?
C2 C1 C6 C5 -2.5(7) . . . . ?
O1 C1 C6 C5 177.7(4) . . . . ?
C2 C1 C6 N1 178.5(5) . . . . ?
O1 C1 C6 N1 -1.2(5) . . . . ?
C4 C5 C6 C1 0.6(7) . . . . ?
C4 C5 C6 N1 179.3(5) . . . . ?
C7 N1 C6 C1 3.0(5) . . . . ?
Ru N1 C6 C1 179.5(3) . . . . ?
C7 N1 C6 C5 -175.7(5) . . . . ?
Ru N1 C6 C5 0.7(8) . . . . ?
C6 N1 C7 O1 -3.9(5) . . . . ?
Ru N1 C7 O1 178.4(3) . . . . ?
C6 N1 C7 C8 171.7(4) . . . . ?
Ru N1 C7 C8 -6.0(5) . . . . ?
C1 O1 C7 N1 3.2(5) . . . . ?
C1 O1 C7 C8 -172.4(4) . . . . ?
C12 N2 C8 C9 1.4(6) . . . . ?
Ru N2 C8 C9 -175.8(4) . . . . ?
C12 N2 C8 C7 -173.2(4) . . . . ?
Ru N2 C8 C7 9.5(4) . . . . ?
N1 C7 C8 N2 -2.1(6) . . . . ?
O1 C7 C8 N2 173.1(4) . . . . ?
N1 C7 C8 C9 -176.6(4) . . . . ?
O1 C7 C8 C9 -1.3(7) . . . . ?
N2 C8 C9 C10 -0.1(7) . . . . ?
C7 C8 C9 C10 173.7(5) . . . . ?
C8 C9 C10 C11 -1.0(7) . . . . ?
C9 C10 C11 C12 0.7(7) . . . . ?
C8 N2 C12 C11 -1.8(7) . . . . ?
Ru N2 C12 C11 175.2(3) . . . . ?
C10 C11 C12 N2 0.7(7) . . . . ?
C17 N3 C13 C14 -2.2(7) . . . . ?
Ru N3 C13 C14 175.2(4) . . . . ?
N3 C13 C14 C15 2.3(8) . . . . ?
C13 C14 C15 C16 -1.0(8) . . . . ?
C14 C15 C16 C17 -0.4(8) . . . . ?
C13 N3 C17 C16 0.7(6) . . . . ?
Ru N3 C17 C16 -177.1(3) . . . . ?
C13 N3 C17 C18 178.4(4) . . . . ?
Ru N3 C17 C18 0.7(5) . . . . ?
C15 C16 C17 N3 0.6(7) . . . . ?
C15 C16 C17 C18 -177.0(5) . . . . ?
C22 N4 C18 C19 1.9(7) . . . . ?
Ru N4 C18 C19 -178.9(4) . . . . ?
C22 N4 C18 C17 -178.1(4) . . . . ?
Ru N4 C18 C17 1.1(5) . . . . ?
N3 C17 C18 N4 -1.1(5) . . . . ?
C16 C17 C18 N4 176.5(4) . . . . ?
N3 C17 C18 C19 178.8(5) . . . . ?
C16 C17 C18 C19 -3.5(8) . . . . ?
N4 C18 C19 C20 -1.5(7) . . . . ?
C17 C18 C19 C20 178.5(5) . . . . ?
C18 C19 C20 C21 0.5(8) . . . . ?
C19 C20 C21 C22 0.1(8) . . . . ?
C18 N4 C22 C21 -1.2(6) . . . . ?
Ru N4 C22 C21 179.5(4) . . . . ?
C18 N4 C22 C23 -179.9(4) . . . . ?
Ru N4 C22 C23 0.9(5) . . . . ?
C20 C21 C22 N4 0.2(7) . . . . ?
C20 C21 C22 C23 178.6(5) . . . . ?
C27 N5 C23 C24 -0.3(7) . . . . ?
Ru N5 C23 C24 179.9(4) . . . . ?
C27 N5 C23 C22 179.9(4) . . . . ?
Ru N5 C23 C22 0.2(5) . . . . ?
N4 C22 C23 N5 -0.7(6) . . . . ?
C21 C22 C23 N5 -179.2(5) . . . . ?
N4 C22 C23 C24 179.6(4) . . . . ?
C21 C22 C23 C24 1.1(8) . . . . ?
N5 C23 C24 C25 0.4(8) . . . . ?
C22 C23 C24 C25 -179.9(5) . . . . ?
C23 C24 C25 C26 -0.6(9) . . . . ?
C24 C25 C26 C27 0.8(9) . . . . ?
C23 N5 C27 C26 0.6(7) . . . . ?
Ru N5 C27 C26 -179.8(4) . . . . ?
C25 C26 C27 N5 -0.8(9) . . . . ?
